data_7229266
loop_
_publ_author_name
'Jia, Ying-Jie'
'Chen, Yi-Gang'
'Yao, Xiao-Ni'
'Zhang, Xian-Ming'

_publ_section_title
;
 Alkali Earth MOx (x=6, 7, 9, 12) Polyhedra Tuned Cadmium Selenites with
 Different Dimensions and Diverse SeO32-Coordinations
;
_journal_name_full CrystEngComm
_journal_paper_doi 10.1039/C7CE01461A
_journal_year 2017
_chemical_formula_moiety 'Cd3 Mg O12 Se4'
_chemical_formula_sum 'Cd3 Mg O12 Se4'
_chemical_formula_weight 869.35
_space_group_crystal_system triclinic
_space_group_IT_number 2
_space_group_name_Hall '-P 1'
_space_group_name_H-M_alt 'P -1'
_symmetry_space_group_name_Hall '-P 1'
_symmetry_space_group_name_H-M 'P -1'
_audit_creation_date 2017-03-03
_audit_creation_method
;
Olex2 1.2-alpha
(compiled 2017.02.23 svn.r3390 for OlexSys, GUI svn.r5320)
;
_audit_update_record
;
2017-06-15 deposited with the CCDC.
2017-10-02 downloaded from the CCDC.
;
_cell_angle_alpha 86.019(5)
_cell_angle_beta 64.762(4)
_cell_angle_gamma 78.498(5)
_cell_formula_units_Z 2
_cell_length_a 8.2921(18)
_cell_length_b 8.4207(19)
_cell_length_c 9.514(2)
_cell_measurement_reflns_used 3798
_cell_measurement_temperature 298
_cell_measurement_theta_max 28.44
_cell_measurement_theta_min 2.37
_cell_volume 588.7(2)
_computing_cell_refinement 'SAINT v8.37A (Bruker, 2015)'
_computing_data_reduction 'SAINT v8.37A (Bruker, 2015)'
_computing_molecular_graphics 'Olex2 (Dolomanov et al., 2009)'
_computing_publication_material 'Olex2 (Dolomanov et al., 2009)'
_computing_structure_refinement 'ShelXL (Sheldrick, 2015)'
_diffrn_ambient_temperature 298
_diffrn_measured_fraction_theta_full 0.992
_diffrn_measured_fraction_theta_max 0.982
_diffrn_measurement_device_type 'Bruker APEX-II CCD'
_diffrn_measurement_method '\f and \w scans'
_diffrn_radiation_monochromator graphite
_diffrn_radiation_type MoK\a
_diffrn_radiation_wavelength 0.71073
_diffrn_reflns_av_R_equivalents 0.0356
_diffrn_reflns_av_unetI/netI 0.0534
_diffrn_reflns_Laue_measured_fraction_full 0.992
_diffrn_reflns_Laue_measured_fraction_max 0.982
_diffrn_reflns_limit_h_max 11
_diffrn_reflns_limit_h_min -10
_diffrn_reflns_limit_k_max 11
_diffrn_reflns_limit_k_min -11
_diffrn_reflns_limit_l_max 12
_diffrn_reflns_limit_l_min -12
_diffrn_reflns_number 5392
_diffrn_reflns_point_group_measured_fraction_full 0.992
_diffrn_reflns_point_group_measured_fraction_max 0.982
_diffrn_reflns_theta_full 25.242
_diffrn_reflns_theta_max 28.454
_diffrn_reflns_theta_min 2.469
_diffrn_standards_number 0
_exptl_absorpt_coefficient_mu 17.847
_exptl_absorpt_correction_T_max 0.0214
_exptl_absorpt_correction_T_min 0.0033
_exptl_absorpt_correction_type multi-scan
_exptl_absorpt_process_details
'SADABS-2016/2 (Bruker,2016/2) was used for absorption correction. wR2(int) was 0.1095 before and 0.0546 after correction. The Ratio of minimum to maximum transmission is 0.1542. The \l/2 correction factor is Not present.'
_exptl_crystal_colour colourless
_exptl_crystal_colour_primary colourless
_exptl_crystal_density_diffrn 4.904
_exptl_crystal_description block
_exptl_crystal_F_000 776
_exptl_crystal_size_max 0.2
_exptl_crystal_size_mid 0.12
_exptl_crystal_size_min 0.08
_refine_diff_density_max 1.717
_refine_diff_density_min -1.987
_refine_diff_density_rms 0.302
_refine_ls_extinction_method none
_refine_ls_goodness_of_fit_ref 1.056
_refine_ls_hydrogen_treatment undef
_refine_ls_matrix_type full
_refine_ls_number_parameters 184
_refine_ls_number_reflns 2918
_refine_ls_number_restraints 0
_refine_ls_restrained_S_all 1.056
_refine_ls_R_factor_all 0.0556
_refine_ls_R_factor_gt 0.0487
_refine_ls_shift/su_max 0.000
_refine_ls_shift/su_mean 0.000
_refine_ls_structure_factor_coef Fsqd
_refine_ls_weighting_details 'w=1/[\s^2^(Fo^2^)+(0.0715P)^2^+6.6405P] where P=(Fo^2^+2Fc^2^)/3'
_refine_ls_weighting_scheme calc
_refine_ls_wR_factor_gt 0.1348
_refine_ls_wR_factor_ref 0.1412
_reflns_Friedel_coverage 0.000
_reflns_number_gt 2562
_reflns_number_total 2918
_reflns_threshold_expression 'I > 2\s(I)'
_cod_data_source_file c7ce01461a1.cif
_cod_data_source_block 1
_cod_database_code 7229266
_shelx_shelxl_version_number 2014/7
_shelx_space_group_comment
;
The symmetry employed for this shelxl refinement is uniquely defined
by the following loop, which should always be used as a source of
symmetry information in preference to the above space-group names.
They are only intended as comments.
;
_olex2_refinement_description
;
;
_olex2_submission_special_instructions 'No special instructions were received'

loop_
_space_group_symop_operation_xyz
'x, y, z'
'-x, -y, -z'

loop_
_atom_site_label
_atom_site_type_symbol
_atom_site_fract_x
_atom_site_fract_y
_atom_site_fract_z
_atom_site_U_iso_or_equiv
_atom_site_adp_type
_atom_site_occupancy
_atom_site_site_symmetry_order
_atom_site_calc_flag
_atom_site_refinement_flags_posn
_atom_site_refinement_flags_adp
_atom_site_refinement_flags_occupancy
Cd3 Cd 0.24344(10) 0.40452(9) 0.35750(8) 0.0337(2) Uani 1 1 d . . .
Cd2 Cd 0.33350(11) -0.03109(9) 0.18458(8) 0.0367(2) Uani 1 1 d . . .
Se3 Se 0.51736(13) 0.66688(12) 0.30918(11) 0.0306(2) Uani 1 1 d . . .
Se2 Se 0.70674(13) 0.17543(11) 0.12359(10) 0.0298(2) Uani 1 1 d . . .
Se1 Se 0.06653(13) 0.21659(12) 0.66529(11) 0.0320(2) Uani 1 1 d . . .
Se4 Se 0.12993(14) 0.34799(12) 0.09019(11) 0.0334(2) Uani 1 1 d . . .
Mg2 Mg 0.5000 0.5000 0.0000 0.0214(7) Uani 1 2 d S T P
O4 O 0.6205(11) 0.0349(9) 0.0671(8) 0.0370(15) Uani 1 1 d . . .
O10 O 0.2226(10) 0.4994(9) 0.1189(8) 0.0360(15) Uani 1 1 d . . .
O6 O 0.6857(10) 0.1101(9) 0.3017(8) 0.0358(15) Uani 1 1 d . . .
O12 O 0.5893(10) 0.1357(8) 0.6186(8) 0.0331(14) Uani 1 1 d . . .
O3 O 0.2822(9) 0.1806(9) 0.5197(8) 0.0349(14) Uani 1 1 d . . .
O7 O 0.4567(11) 0.6885(9) 0.1567(8) 0.0360(15) Uani 1 1 d . . .
O11 O 0.1720(11) 0.2178(9) 0.2261(8) 0.0374(16) Uani 1 1 d . . .
O8 O 0.3577(10) 0.5733(9) 0.4473(8) 0.0360(15) Uani 1 1 d . . .
O5 O 0.5347(10) 0.3389(9) 0.1662(8) 0.0348(15) Uani 1 1 d . . .
O9 O -0.0927(10) 0.4029(10) 0.1970(9) 0.0418(17) Uani 1 1 d . . .
Cd1 Cd 0.86593(10) 0.21002(9) 0.40839(8) 0.0346(2) Uani 1 1 d . . .
Mg1 Mg 0.5000 0.0000 0.5000 0.0177(7) Uani 1 2 d S T P
O1 O -0.0261(12) 0.0563(10) 0.6552(12) 0.052(2) Uani 1 1 d . . .
O2 O -0.0229(11) 0.3510(9) 0.5624(9) 0.0387(16) Uani 1 1 d . . .

loop_
_atom_site_aniso_label
_atom_site_aniso_U_11
_atom_site_aniso_U_22
_atom_site_aniso_U_33
_atom_site_aniso_U_23
_atom_site_aniso_U_13
_atom_site_aniso_U_12
Cd3 0.0363(4) 0.0387(4) 0.0276(3) 0.0023(3) -0.0144(3) -0.0086(3)
Cd2 0.0399(4) 0.0413(4) 0.0306(4) 0.0034(3) -0.0174(3) -0.0060(3)
Se3 0.0308(5) 0.0375(5) 0.0257(4) 0.0009(3) -0.0139(4) -0.0064(4)
Se2 0.0322(5) 0.0356(5) 0.0237(4) 0.0026(3) -0.0139(4) -0.0065(4)
Se1 0.0335(5) 0.0369(5) 0.0278(4) 0.0049(3) -0.0152(4) -0.0074(4)
Se4 0.0363(5) 0.0404(5) 0.0269(4) 0.0017(4) -0.0153(4) -0.0105(4)
Mg2 0.0240(19) 0.0278(19) 0.0149(16) 0.0032(14) -0.0095(15) -0.0083(15)
O4 0.045(4) 0.039(4) 0.032(3) 0.004(3) -0.019(3) -0.014(3)
O10 0.040(4) 0.037(4) 0.034(3) 0.000(3) -0.016(3) -0.013(3)
O6 0.045(4) 0.042(4) 0.032(3) 0.009(3) -0.027(3) -0.012(3)
O12 0.039(4) 0.035(3) 0.031(3) 0.002(3) -0.020(3) -0.009(3)
O3 0.027(3) 0.040(4) 0.038(4) 0.008(3) -0.014(3) -0.010(3)
O7 0.047(4) 0.039(4) 0.025(3) -0.002(3) -0.019(3) -0.006(3)
O11 0.045(4) 0.038(4) 0.034(4) 0.006(3) -0.018(3) -0.015(3)
O8 0.045(4) 0.038(4) 0.031(3) 0.002(3) -0.020(3) -0.010(3)
O5 0.038(4) 0.039(4) 0.029(3) 0.003(3) -0.017(3) -0.005(3)
O9 0.032(4) 0.053(4) 0.041(4) 0.002(3) -0.014(3) -0.013(3)
Cd1 0.0329(4) 0.0414(4) 0.0295(3) -0.0013(3) -0.0119(3) -0.0092(3)
Mg1 0.0208(18) 0.0206(16) 0.0161(16) 0.0000(13) -0.0109(14) -0.0059(13)
O1 0.037(4) 0.044(4) 0.071(6) 0.003(4) -0.018(4) -0.012(3)
O2 0.045(4) 0.040(4) 0.036(4) 0.006(3) -0.023(3) -0.007(3)

loop_
_atom_type_symbol
_atom_type_description
_atom_type_scat_dispersion_real
_atom_type_scat_dispersion_imag
_atom_type_scat_source
Cd Cd -0.8075 1.2024 'International Tables Vol C Tables 4.2.6.8 and 6.1.1.4'
Mg Mg 0.0486 0.0363 'International Tables Vol C Tables 4.2.6.8 and 6.1.1.4'
O O 0.0106 0.0060 'International Tables Vol C Tables 4.2.6.8 and 6.1.1.4'
Se Se -0.0929 2.2259 'International Tables Vol C Tables 4.2.6.8 and 6.1.1.4'

loop_
_geom_angle_atom_site_label_1
_geom_angle_atom_site_label_2
_geom_angle_atom_site_label_3
_geom_angle
_geom_angle_site_symmetry_1
_geom_angle_site_symmetry_3
Se1 Cd3 Se4 115.58(4) . .
Se1 Cd3 Mg2 163.81(3) . .
Se4 Cd3 Mg2 61.67(3) . .
O10 Cd3 Se1 145.05(17) . .
O10 Cd3 Se4 32.30(17) . .
O10 Cd3 Mg2 39.16(18) . .
O3 Cd3 Se1 32.78(17) . .
O3 Cd3 Se4 118.99(18) . .
O3 Cd3 Mg2 132.41(17) . .
O3 Cd3 O10 148.8(2) . .
O11 Cd3 Se1 88.43(17) . .
O11 Cd3 Se4 33.02(17) . .
O11 Cd3 Mg2 82.74(17) . .
O11 Cd3 O10 64.4(2) . .
O11 Cd3 O3 86.0(2) . .
O11 Cd3 O2 113.4(3) . 2_566
O8 Cd3 Se1 98.22(18) . .
O8 Cd3 Se4 144.15(18) . .
O8 Cd3 Mg2 89.07(18) . .
O8 Cd3 O10 111.9(2) . .
O8 Cd3 O3 95.7(3) . .
O8 Cd3 O11 170.2(3) . .
O8 Cd3 O5 84.9(3) . .
O8 Cd3 O2 73.1(3) . 2_566
O8 Cd3 O2 108.1(3) . .
O5 Cd3 Se1 127.04(17) . .
O5 Cd3 Se4 83.99(18) . .
O5 Cd3 Mg2 38.91(17) . .
O5 Cd3 O10 74.8(2) . .
O5 Cd3 O3 94.3(2) . .
O5 Cd3 O11 85.4(3) . .
O5 Cd3 O2 134.2(3) . 2_566
O5 Cd3 O2 155.3(3) . .
O2 Cd3 Se1 32.37(18) . .
O2 Cd3 Se1 96.10(18) 2_566 .
O2 Cd3 Se4 95.76(19) . .
O2 Cd3 Se4 90.92(18) 2_566 .
O2 Cd3 Mg2 99.85(18) 2_566 .
O2 Cd3 Mg2 155.92(18) . .
O2 Cd3 O10 117.0(3) . .
O2 Cd3 O10 77.0(2) 2_566 .
O2 Cd3 O3 64.2(2) . .
O2 Cd3 O3 126.9(2) 2_566 .
O2 Cd3 O11 81.4(3) . .
O2 Cd3 O2 70.4(3) . 2_566
O4 Cd2 Se3 85.48(18) . 1_545
O4 Cd2 Se3 118.1(2) 2_655 1_545
O4 Cd2 O4 80.2(3) 2_655 .
O4 Cd2 O12 150.0(3) 2_655 2_656
O4 Cd2 O7 87.6(2) 2_655 1_545
O4 Cd2 O7 91.8(3) . 1_545
O4 Cd2 O1 168.0(3) . 2_556
O4 Cd2 O1 108.7(3) 2_655 2_556
O12 Cd2 Se3 33.48(18) 2_656 1_545
O12 Cd2 O4 86.5(3) 2_656 .
O12 Cd2 O7 65.9(2) 2_656 1_545
O12 Cd2 O1 89.0(3) 2_656 2_556
O7 Cd2 Se3 32.80(17) 1_545 1_545
O7 Cd2 O1 96.5(3) 1_545 2_556
O11 Cd2 Se3 148.68(19) . 1_545
O11 Cd2 O4 93.2(3) . 2_655
O11 Cd2 O4 98.1(3) . .
O11 Cd2 O12 115.4(3) . 2_656
O11 Cd2 O7 170.0(3) . 1_545
O11 Cd2 O1 73.8(3) . 2_556
O1 Cd2 Se3 96.9(2) 2_556 1_545
O12 Se3 Cd2 46.2(2) 2_666 1_565
O7 Se3 Cd2 48.3(2) . 1_565
O7 Se3 O12 93.9(3) . 2_666
O8 Se3 Cd2 110.5(3) . 1_565
O8 Se3 O12 95.9(3) . 2_666
O8 Se3 O7 104.3(4) . .
O6 Se2 O4 102.1(3) . .
O6 Se2 O5 102.6(4) . .
O5 Se2 O4 101.2(4) . .
O3 Se1 Cd3 49.6(2) . .
O1 Se1 Cd3 117.3(3) . .
O1 Se1 O3 104.9(4) . .
O1 Se1 O2 97.9(4) . .
O2 Se1 Cd3 47.2(3) . .
O2 Se1 O3 95.1(4) . .
O10 Se4 Cd3 49.2(2) . .
O10 Se4 O11 95.7(4) . .
O11 Se4 Cd3 48.1(2) . .
O9 Se4 Cd3 95.5(3) . .
O9 Se4 O10 105.0(4) . .
O9 Se4 O11 96.0(4) . .
Cd3 Mg2 Cd3 180.0 2_665 .
O10 Mg2 Cd3 133.0(2) . 2_665
O10 Mg2 Cd3 47.0(2) . .
O10 Mg2 Cd3 47.0(2) 2_665 2_665
O10 Mg2 Cd3 133.0(2) 2_665 .
O10 Mg2 O10 180.0 . 2_665
O10 Mg2 O7 86.6(3) . .
O10 Mg2 O7 86.6(3) 2_665 2_665
O10 Mg2 O7 93.4(3) . 2_665
O10 Mg2 O7 93.4(3) 2_665 .
O10 Mg2 O5 93.1(3) 2_665 .
O10 Mg2 O5 93.1(3) . 2_665
O10 Mg2 O5 86.9(3) . .
O10 Mg2 O5 86.9(3) 2_665 2_665
O7 Mg2 Cd3 109.7(2) 2_665 .
O7 Mg2 Cd3 70.3(2) 2_665 2_665
O7 Mg2 Cd3 70.3(2) . .
O7 Mg2 Cd3 109.7(2) . 2_665
O7 Mg2 O7 180.0 2_665 .
O5 Mg2 Cd3 136.1(2) . 2_665
O5 Mg2 Cd3 43.9(2) . .
O5 Mg2 Cd3 43.9(2) 2_665 2_665
O5 Mg2 Cd3 136.1(2) 2_665 .
O5 Mg2 O7 86.6(3) . .
O5 Mg2 O7 93.4(3) 2_665 .
O5 Mg2 O7 86.6(3) 2_665 2_665
O5 Mg2 O7 93.4(3) . 2_665
O5 Mg2 O5 180.0 . 2_665
Cd2 O4 Cd2 99.8(3) 2_655 .
Se2 O4 Cd2 117.7(4) . 2_655
Se2 O4 Cd2 129.4(4) . .
Se4 O10 Cd3 98.5(3) . .
Se4 O10 Mg2 121.3(4) . .
Mg2 O10 Cd3 93.8(3) . .
Se2 O6 Cd1 117.1(4) . .
Se2 O6 Mg1 138.8(4) . .
Mg1 O6 Cd1 102.4(3) . .
Cd2 O12 Cd1 107.0(3) 2_656 .
Se3 O12 Cd2 100.3(3) 2_666 2_656
Se3 O12 Cd1 96.4(3) 2_666 .
Se3 O12 Mg1 123.9(4) 2_666 .
Mg1 O12 Cd2 122.5(3) . 2_656
Mg1 O12 Cd1 102.7(3) . .
Se1 O3 Cd3 97.6(3) . .
Se1 O3 Mg1 129.2(4) . .
Mg1 O3 Cd3 133.2(3) . .
Se3 O7 Cd2 98.9(3) . 1_565
Se3 O7 Mg2 125.3(4) . .
Mg2 O7 Cd2 135.8(3) . 1_565
Cd3 O11 Cd1 99.8(3) . 1_455
Cd2 O11 Cd3 117.6(3) . .
Cd2 O11 Cd1 109.1(3) . 1_455
Se4 O11 Cd3 98.8(3) . .
Se4 O11 Cd2 127.4(4) . .
Se4 O11 Cd1 99.6(4) . 1_455
Cd3 O8 Cd1 111.8(3) . 2_666
Se3 O8 Cd3 115.5(3) . .
Se3 O8 Cd1 103.2(3) . 2_666
Se2 O5 Cd3 135.3(4) . .
Se2 O5 Mg2 123.7(4) . .
Mg2 O5 Cd3 97.2(3) . .
Se4 O9 Cd1 100.0(4) . 1_455
O6 Cd1 O12 69.1(2) . .
O6 Cd1 O9 82.7(2) . 1_655
O6 Cd1 Mg1 36.07(16) . .
O6 Cd1 O2 165.8(3) . 1_655
O12 Cd1 Mg1 34.74(16) . .
O12 Cd1 O2 100.5(2) . 1_655
O11 Cd1 O6 114.7(3) 1_655 .
O11 Cd1 O12 164.7(2) 1_655 .
O11 Cd1 O9 63.1(3) 1_655 1_655
O11 Cd1 Mg1 143.19(18) 1_655 .
O11 Cd1 O2 77.9(3) 1_655 1_655
O8 Cd1 O6 96.8(3) 2_666 .
O8 Cd1 O12 64.2(2) 2_666 .
O8 Cd1 O11 127.6(3) 2_666 1_655
O8 Cd1 O9 82.2(3) 2_666 1_655
O8 Cd1 Mg1 85.74(18) 2_666 .
O8 Cd1 O2 69.5(3) 2_666 1_655
O9 Cd1 O12 131.8(2) 1_655 .
O9 Cd1 Mg1 115.02(18) 1_655 .
O9 Cd1 O2 98.5(3) 1_655 1_655
O1 Cd1 O6 80.2(3) 2_656 .
O1 Cd1 O12 95.5(3) 2_656 .
O1 Cd1 O11 71.4(3) 2_656 1_655
O1 Cd1 O8 158.8(3) 2_656 2_666
O1 Cd1 O9 117.9(3) 2_656 1_655
O1 Cd1 Mg1 79.6(2) 2_656 .
O1 Cd1 O2 111.1(3) 2_656 1_655
O2 Cd1 Mg1 135.13(18) 1_655 .
O6 Mg1 O6 180.0 . 2_656
O6 Mg1 Cd1 138.45(18) 2_656 .
O6 Mg1 Cd1 41.55(18) . .
O6 Mg1 Cd1 138.45(18) . 2_656
O6 Mg1 Cd1 41.55(18) 2_656 2_656
O12 Mg1 O6 82.0(3) . .
O12 Mg1 O6 98.0(3) . 2_656
O12 Mg1 O6 98.0(3) 2_656 .
O12 Mg1 O6 82.0(3) 2_656 2_656
O12 Mg1 O12 180.0 2_656 .
O12 Mg1 Cd1 42.6(2) . .
O12 Mg1 Cd1 42.6(2) 2_656 2_656
O12 Mg1 Cd1 137.4(2) 2_656 .
O12 Mg1 Cd1 137.4(2) . 2_656
O3 Mg1 O6 87.4(3) 2_656 .
O3 Mg1 O6 87.4(3) . 2_656
O3 Mg1 O6 92.6(3) . .
O3 Mg1 O6 92.6(3) 2_656 2_656
O3 Mg1 O12 86.6(3) 2_656 .
O3 Mg1 O12 93.4(3) 2_656 2_656
O3 Mg1 O12 93.4(3) . .
O3 Mg1 O12 86.6(3) . 2_656
O3 Mg1 O3 180.0 2_656 .
O3 Mg1 Cd1 75.67(19) 2_656 .
O3 Mg1 Cd1 104.33(19) 2_656 2_656
O3 Mg1 Cd1 75.67(19) . 2_656
O3 Mg1 Cd1 104.33(19) . .
Cd1 Mg1 Cd1 180.0 2_656 .
Se1 O1 Cd2 123.9(5) . 2_556
Se1 O1 Cd1 124.5(5) . 2_656
Cd1 O1 Cd2 105.1(3) 2_656 2_556
Cd3 O2 Cd3 109.6(3) . 2_566
Cd3 O2 Cd1 102.1(3) 2_566 1_455
Cd3 O2 Cd1 98.0(3) . 1_455
Se1 O2 Cd3 100.4(4) . .
Se1 O2 Cd3 130.8(4) . 2_566
Se1 O2 Cd1 111.4(4) . 1_455

loop_
_geom_bond_atom_site_label_1
_geom_bond_atom_site_label_2
_geom_bond_distance
_geom_bond_site_symmetry_2
Cd3 Se1 3.1384(13) .
Cd3 Se4 3.1572(13) .
Cd3 Mg2 3.2973(9) .
Cd3 O10 2.418(7) .
Cd3 O3 2.412(7) .
Cd3 O11 2.379(7) .
Cd3 O8 2.245(7) .
Cd3 O5 2.305(7) .
Cd3 O2 2.342(8) .
Cd3 O2 2.386(8) 2_566
Cd2 Se3 3.1264(13) 1_545
Cd2 O4 2.259(7) 2_655
Cd2 O4 2.323(8) .
Cd2 O12 2.294(7) 2_656
Cd2 O7 2.363(7) 1_545
Cd2 O11 2.210(8) .
Cd2 O1 2.392(8) 2_556
Se3 Cd2 3.1264(13) 1_565
Se3 O12 1.753(7) 2_666
Se3 O7 1.714(7) .
Se3 O8 1.700(7) .
Se2 O4 1.719(7) .
Se2 O6 1.692(6) .
Se2 O5 1.701(7) .
Se1 O3 1.714(7) .
Se1 O1 1.708(8) .
Se1 O2 1.708(7) .
Se4 O10 1.706(7) .
Se4 O11 1.741(7) .
Se4 O9 1.667(7) .
Mg2 Cd3 3.2973(9) 2_665
Mg2 O10 2.087(7) 2_665
Mg2 O10 2.087(7) .
Mg2 O7 2.125(7) .
Mg2 O7 2.125(7) 2_665
Mg2 O5 2.088(7) .
Mg2 O5 2.088(7) 2_665
O4 Cd2 2.259(7) 2_655
O6 Cd1 2.426(7) .
O6 Mg1 2.154(7) .
O12 Cd2 2.294(7) 2_656
O12 Se3 1.753(7) 2_666
O12 Cd1 2.477(7) .
O12 Mg1 2.087(7) .
O3 Mg1 2.065(7) .
O7 Cd2 2.363(7) 1_565
O11 Cd1 2.398(8) 1_455
O8 Cd1 2.341(8) 2_666
O9 Cd1 2.446(8) 1_455
Cd1 O11 2.398(8) 1_655
Cd1 O8 2.341(8) 2_666
Cd1 O9 2.446(8) 1_655
Cd1 Mg1 3.5728(10) .
Cd1 O1 2.340(9) 2_656
Cd1 O2 2.497(8) 1_655
Mg1 O6 2.154(7) 2_656
Mg1 O12 2.087(7) 2_656
Mg1 O3 2.065(7) 2_656
Mg1 Cd1 3.5728(10) 2_656
O1 Cd2 2.392(8) 2_556
O1 Cd1 2.340(9) 2_656
O2 Cd3 2.386(8) 2_566
O2 Cd1 2.497(8) 1_455

loop_
_geom_torsion_atom_site_label_1
_geom_torsion_atom_site_label_2
_geom_torsion_atom_site_label_3
_geom_torsion_atom_site_label_4
_geom_torsion
_geom_torsion_site_symmetry_1
_geom_torsion_site_symmetry_4
Cd3 Se1 O3 Mg1 179.4(7) . .
Cd3 Se1 O1 Cd2 -124.5(4) . 2_556
Cd3 Se1 O1 Cd1 87.9(6) . 2_656
Cd3 Se1 O2 Cd3 -127.5(7) . 2_566
Cd3 Se1 O2 Cd1 103.0(4) . 1_455
Cd3 Se4 O10 Mg2 99.7(5) . .
Cd3 Se4 O11 Cd2 -135.1(6) . .
Cd3 Se4 O11 Cd1 101.6(4) . 1_455
Cd3 Se4 O9 Cd1 -57.9(3) . 1_455
Cd2 Se3 O7 Mg2 178.7(7) 1_565 .
Cd2 Se3 O8 Cd3 81.7(4) 1_565 .
Cd2 Se3 O8 Cd1 -40.6(3) 1_565 2_666
O4 Se2 O6 Cd1 161.9(4) . .
O4 Se2 O6 Mg1 -36.2(7) . .
O4 Se2 O5 Cd3 69.4(6) . .
O4 Se2 O5 Mg2 -83.3(5) . .
O10 Se4 O11 Cd3 13.8(4) . .
O10 Se4 O11 Cd2 -121.4(5) . .
O10 Se4 O11 Cd1 115.4(3) . 1_455
O10 Se4 O9 Cd1 -107.1(3) . 1_455
O6 Se2 O4 Cd2 -167.7(4) . 2_655
O6 Se2 O4 Cd2 59.5(5) . .
O6 Se2 O5 Cd3 -35.9(6) . .
O6 Se2 O5 Mg2 171.4(4) . .
O12 Se3 O7 Cd2 7.8(3) 2_666 1_565
O12 Se3 O7 Mg2 -173.5(5) 2_666 .
O12 Se3 O8 Cd3 126.9(4) 2_666 .
O12 Se3 O8 Cd1 4.6(3) 2_666 2_666
O3 Se1 O1 Cd2 -176.4(5) . 2_556
O3 Se1 O1 Cd1 36.0(7) . 2_656
O3 Se1 O2 Cd3 -14.2(4) . .
O3 Se1 O2 Cd3 -141.7(5) . 2_566
O3 Se1 O2 Cd1 88.8(4) . 1_455
O7 Se3 O8 Cd3 31.3(5) . .
O7 Se3 O8 Cd1 -91.0(3) . 2_666
O11 Se4 O10 Cd3 -13.6(4) . .
O11 Se4 O10 Mg2 86.2(5) . .
O11 Se4 O9 Cd1 -9.5(4) . 1_455
O8 Se3 O7 Cd2 104.9(3) . 1_565
O8 Se3 O7 Mg2 -76.4(5) . .
O5 Se2 O4 Cd2 86.6(4) . 2_655
O5 Se2 O4 Cd2 -46.2(5) . .
O5 Se2 O6 Cd1 -93.5(4) . .
O5 Se2 O6 Mg1 68.4(7) . .
O9 Se4 O10 Cd3 84.3(4) . .
O9 Se4 O10 Mg2 -176.0(4) . .
O9 Se4 O11 Cd3 -92.0(4) . .
O9 Se4 O11 Cd2 132.9(5) . .
O9 Se4 O11 Cd1 9.7(4) . 1_455
O1 Se1 O3 Cd3 113.3(4) . .
O1 Se1 O3 Mg1 -67.3(6) . .
O1 Se1 O2 Cd3 -120.1(4) . .
O1 Se1 O2 Cd3 112.4(6) . 2_566
O1 Se1 O2 Cd1 -17.1(5) . 1_455
O2 Se1 O3 Cd3 13.7(4) . .
O2 Se1 O3 Mg1 -166.9(5) . .
O2 Se1 O1 Cd2 -78.9(6) . 2_556
O2 Se1 O1 Cd1 133.5(6) . 2_656
